data_7052034
loop_
_publ_author_name
'Zheng, Zhanjiang'
'Zhao, Gang'
'Fablet, R\'emy'
'Bouyahyi, Miloud'
'Thomas, Christophe M.'
'Roisnel, Thierry'
'Casagrande Jr, Osvaldo'
'Carpentier, Jean-Fran\,cois'

_publ_section_title
;
 Zinc and enolato-magnesium complexes based on bi-, tri- and
 tetradentate aminophenolate ligands
;
_journal_issue 12
_journal_name_full 'New Journal of Chemistry'
_journal_page_first 2279
_journal_paper_doi 10.1039/b812754a
_journal_volume 32
_journal_year 2008
_chemical_compound_source 'synthesis as described'
_chemical_formula_moiety 'C31 H49 N5 O Zn'
_chemical_formula_sum 'C31 H49 N5 O Zn'
_chemical_formula_weight 573.12
_chemical_name_systematic
;
?
;
_space_group_IT_number 15
_symmetry_cell_setting monoclinic
_symmetry_Int_Tables_number 15
_symmetry_space_group_name_Hall '-C 2yc'
_symmetry_space_group_name_H-M 'C 1 2/c 1'
_atom_sites_solution_hydrogens geom
_atom_sites_solution_primary direct
_atom_sites_solution_secondary difmap
_audit_conform_dict_location ftp://ftp.iucr.org/pub/cif_core.dic
_audit_conform_dict_name cif_core.dic
_audit_conform_dict_version 2.3
_audit_creation_date 2007-01-12T17:07:03-00:00
_audit_creation_method 'WinGX routine CIF_UPDATE'
_cell_angle_alpha 90
_cell_angle_beta 96.688(2)
_cell_angle_gamma 90
_cell_formula_units_Z 8
_cell_length_a 31.6107(11)
_cell_length_b 11.2967(3)
_cell_length_c 17.4711(6)
_cell_measurement_reflns_used 5043
_cell_measurement_temperature 100(2)
_cell_measurement_theta_max 27.37
_cell_measurement_theta_min 2.35
_cell_measurement_wavelength 0.71073
_cell_volume 6196.4(3)
_computing_cell_refinement 'Bruker SMART'
_computing_data_collection 'Bruker SMART'
_computing_data_reduction 'Bruker SAINT'
_computing_molecular_graphics 'Ortep-3 for Windows (Farrugia, 1997)'
_computing_publication_material 'WinGX publication routines (Farrugia, 1999)'
_computing_structure_refinement 'SHELXL-97 (Sheldrick, 1997)'
_computing_structure_solution 'SIR97 (Altomare et al., 1999)'
_diffrn_ambient_temperature 100(2)
_diffrn_detector 'CCD plate'
_diffrn_measured_fraction_theta_full 0.994
_diffrn_measured_fraction_theta_max 0.994
_diffrn_measurement_device_type 'APEXII, Bruker-AXS'
_diffrn_measurement_method 'CCD rotation images, thin slices'
_diffrn_radiation_monochromator graphite
_diffrn_radiation_probe x-ray
_diffrn_radiation_type MoK\a
_diffrn_radiation_wavelength 0.71073
_diffrn_reflns_av_R_equivalents 0.0831
_diffrn_reflns_av_unetI/netI 0.0678
_diffrn_reflns_limit_h_max 38
_diffrn_reflns_limit_h_min -40
_diffrn_reflns_limit_k_max 10
_diffrn_reflns_limit_k_min -14
_diffrn_reflns_limit_l_max 22
_diffrn_reflns_limit_l_min -22
_diffrn_reflns_number 28903
_diffrn_reflns_theta_full 27.59
_diffrn_reflns_theta_max 27.59
_diffrn_reflns_theta_min 2.55
_exptl_absorpt_coefficient_mu 0.823
_exptl_absorpt_correction_T_max 0.884
_exptl_absorpt_correction_T_min 0.814
_exptl_absorpt_correction_type multi-scan
_exptl_absorpt_process_details
;
[Sheldrick, G.M. (2002). SADABS Bruker AXS Inc., Madison, Wisconsin, USA]
;
_exptl_crystal_colour colorless
_exptl_crystal_density_diffrn 1.229
_exptl_crystal_density_method 'not measured'
_exptl_crystal_description prism
_exptl_crystal_F_000 2464
_exptl_crystal_size_max 0.25
_exptl_crystal_size_mid 0.17
_exptl_crystal_size_min 0.15
_refine_diff_density_max 0.415
_refine_diff_density_min -0.502
_refine_diff_density_rms 0.069
_refine_ls_extinction_method none
_refine_ls_goodness_of_fit_ref 1.035
_refine_ls_hydrogen_treatment constr
_refine_ls_matrix_type full
_refine_ls_number_parameters 343
_refine_ls_number_reflns 7145
_refine_ls_number_restraints 0
_refine_ls_restrained_S_all 1.035
_refine_ls_R_factor_all 0.0686
_refine_ls_R_factor_gt 0.0414
_refine_ls_shift/su_max 0.002
_refine_ls_shift/su_mean 0
_refine_ls_structure_factor_coef Fsqd
_refine_ls_weighting_details 'calc w=1/[\s^2^(Fo^2^)+(0.0531P)^2^+2.1426P] where P=(Fo^2^+2Fc^2^)/3'
_refine_ls_weighting_scheme calc
_refine_ls_wR_factor_gt 0.1072
_refine_ls_wR_factor_ref 0.1196
_reflns_number_gt 5024
_reflns_number_total 7145
_reflns_threshold_expression >2sigma(I)
_cod_data_source_file b812754a.txt
_cod_data_source_block job_1
_cod_original_sg_symbol_H-M 'C 2/c'
_cod_database_code 7052034

loop_
_symmetry_equiv_pos_as_xyz
'x, y, z'
'-x, y, -z+1/2'
'x+1/2, y+1/2, z'
'-x+1/2, y+1/2, -z+1/2'
'-x, -y, -z'
'x, -y, z-1/2'
'-x+1/2, -y+1/2, -z'
'x+1/2, -y+1/2, z-1/2'

loop_
_atom_site_label
_atom_site_type_symbol
_atom_site_fract_x
_atom_site_fract_y
_atom_site_fract_z
_atom_site_U_iso_or_equiv
_atom_site_adp_type
_atom_site_occupancy
_atom_site_calc_flag
_atom_site_refinement_flags
_atom_site_disorder_assembly
_atom_site_disorder_group
Zn1 Zn 0.178943(8) 0.00382(2) 0.343427(16) 0.01889(9) Uani 1 d . . .
C1 C 0.16934(8) 0.1390(2) 0.27157(14) 0.0250(5) Uani 1 d . . .
H1A H 0.144 0.1831 0.2843 0.03 Uiso 1 calc R . .
H1B H 0.1941 0.193 0.2806 0.03 Uiso 1 calc R . .
C2 C 0.16278(9) 0.1077(2) 0.18638(15) 0.0321(6) Uani 1 d . . .
H2A H 0.1583 0.1804 0.1558 0.048 Uiso 1 calc R . .
H2B H 0.1378 0.0563 0.176 0.048 Uiso 1 calc R . .
H2C H 0.188 0.0663 0.1724 0.048 Uiso 1 calc R . .
N11 N 0.23072(6) 0.00925(15) 0.43036(12) 0.0193(4) Uani 1 d . . .
N12 N 0.22582(6) 0.08330(15) 0.49051(11) 0.0191(4) Uani 1 d . . .
C11 C 0.27744(8) -0.1568(2) 0.40431(16) 0.0285(6) Uani 1 d . . .
H11A H 0.2594 -0.1559 0.3547 0.043 Uiso 0.5 calc PR . .
H11B H 0.2746 -0.2333 0.4296 0.043 Uiso 0.5 calc PR . .
H11C H 0.3072 -0.1445 0.3957 0.043 Uiso 0.5 calc PR . .
H11D H 0.3014 -0.1999 0.4319 0.043 Uiso 0.5 calc PR . .
H11E H 0.2862 -0.1225 0.3571 0.043 Uiso 0.5 calc PR . .
H11F H 0.2536 -0.2113 0.391 0.043 Uiso 0.5 calc PR . .
C12 C 0.26385(7) -0.06004(19) 0.45452(15) 0.0209(5) Uani 1 d . . .
C13 C 0.28040(8) -0.0286(2) 0.52914(15) 0.0245(5) Uani 1 d . . .
H13 H 0.3044 -0.0629 0.5589 0.029 Uiso 1 calc R . .
C14 C 0.25533(7) 0.0614(2) 0.55136(14) 0.0220(5) Uani 1 d . . .
C15 C 0.25681(8) 0.1288(2) 0.62509(15) 0.0293(6) Uani 1 d . . .
H15A H 0.2338 0.1875 0.621 0.044 Uiso 0.5 calc PR . .
H15B H 0.2843 0.1691 0.6354 0.044 Uiso 0.5 calc PR . .
H15C H 0.2532 0.074 0.6673 0.044 Uiso 0.5 calc PR . .
H15D H 0.2804 0.0996 0.6615 0.044 Uiso 0.5 calc PR . .
H15E H 0.2299 0.1179 0.6471 0.044 Uiso 0.5 calc PR . .
H15F H 0.261 0.2131 0.6151 0.044 Uiso 0.5 calc PR . .
C16 C 0.18771(7) 0.15634(19) 0.48571(14) 0.0212(5) Uani 1 d . . .
H16A H 0.1836 0.1958 0.4348 0.025 Uiso 1 calc R . .
H16B H 0.1917 0.2187 0.5257 0.025 Uiso 1 calc R . .
C17 C 0.14788(7) 0.08490(19) 0.49658(14) 0.0198(5) Uani 1 d . . .
H17A H 0.1519 0.0467 0.5479 0.024 Uiso 1 calc R . .
H17B H 0.1234 0.1396 0.4956 0.024 Uiso 1 calc R . .
N21 N 0.13772(6) -0.00796(14) 0.43671(11) 0.0175(4) Uani 1 d . . .
C21 C 0.09339(7) 0.00135(19) 0.39981(14) 0.0198(5) Uani 1 d . . .
H21A H 0.0893 -0.0576 0.3577 0.024 Uiso 1 calc R . .
H21B H 0.0895 0.0807 0.376 0.024 Uiso 1 calc R . .
C22 C 0.05828(7) -0.0173(2) 0.45272(15) 0.0233(5) Uani 1 d . . .
H22A H 0.0594 -0.0994 0.4726 0.028 Uiso 1 calc R . .
H22B H 0.0627 0.0375 0.4972 0.028 Uiso 1 calc R . .
N23 N 0.01719(6) 0.00484(16) 0.40920(13) 0.0238(4) Uani 1 d . . .
N24 N 0.00505(7) 0.11953(17) 0.39421(15) 0.0336(5) Uani 1 d . . .
C25 C -0.05337(10) 0.2193(3) 0.3136(2) 0.0659(12) Uani 1 d . . .
H25A H -0.0382 0.2897 0.3351 0.099 Uiso 0.5 calc PR . .
H25B H -0.0825 0.2195 0.3277 0.099 Uiso 0.5 calc PR . .
H25C H -0.0543 0.22 0.2574 0.099 Uiso 0.5 calc PR . .
H25D H -0.0784 0.1964 0.2784 0.099 Uiso 0.5 calc PR . .
H25E H -0.0342 0.2666 0.2857 0.099 Uiso 0.5 calc PR . .
H25F H -0.0624 0.2661 0.3561 0.099 Uiso 0.5 calc PR . .
C26 C -0.03060(8) 0.1102(2) 0.34533(18) 0.0349(7) Uani 1 d . . .
C27 C -0.04102(8) -0.0085(2) 0.33027(17) 0.0320(6) Uani 1 d . . .
H27 H -0.0651 -0.0379 0.2983 0.038 Uiso 1 calc R . .
C28 C -0.00975(8) -0.0731(2) 0.37069(16) 0.0288(6) Uani 1 d . . .
C29 C -0.00330(9) -0.2041(2) 0.3785(2) 0.0537(10) Uani 1 d . . .
H29A H 0.023 -0.2201 0.4124 0.081 Uiso 0.5 calc PR . .
H29B H -0.0012 -0.2387 0.3276 0.081 Uiso 0.5 calc PR . .
H29C H -0.0275 -0.2394 0.4006 0.081 Uiso 0.5 calc PR . .
H29D H -0.0268 -0.2453 0.348 0.081 Uiso 0.5 calc PR . .
H29E H -0.0026 -0.2268 0.4328 0.081 Uiso 0.5 calc PR . .
H29F H 0.0237 -0.226 0.3598 0.081 Uiso 0.5 calc PR . .
O31 O 0.17665(5) -0.16136(13) 0.32014(10) 0.0228(4) Uani 1 d . . .
C31 C 0.15190(7) -0.24320(18) 0.34671(14) 0.0188(5) Uani 1 d . . .
C32 C 0.13584(7) -0.23096(18) 0.41775(13) 0.0170(5) Uani 1 d . . .
C33 C 0.14773(7) -0.12798(18) 0.47064(13) 0.0179(5) Uani 1 d . . .
H33A H 0.1328 -0.1368 0.517 0.021 Uiso 1 calc R . .
H33B H 0.1787 -0.132 0.4876 0.021 Uiso 1 calc R . .
C34 C 0.11022(7) -0.31955(19) 0.44478(14) 0.0187(5) Uani 1 d . . .
H34 H 0.0996 -0.3091 0.493 0.022 Uiso 1 calc R . .
C35 C 0.14158(7) -0.34801(19) 0.30246(13) 0.0185(5) Uani 1 d . . .
C36 C 0.15775(7) -0.3654(2) 0.22389(14) 0.0224(5) Uani 1 d . . .
C36A C 0.13975(9) -0.2671(2) 0.16880(15) 0.0310(6) Uani 1 d . . .
H36A H 0.1501 -0.278 0.1185 0.046 Uiso 1 calc R . .
H36B H 0.1491 -0.1899 0.19 0.046 Uiso 1 calc R . .
H36C H 0.1086 -0.2706 0.1627 0.046 Uiso 1 calc R . .
C36B C 0.20671(8) -0.3636(2) 0.23229(15) 0.0271(6) Uani 1 d . . .
H36D H 0.2165 -0.3748 0.1816 0.041 Uiso 1 calc R . .
H36E H 0.2178 -0.4276 0.2669 0.041 Uiso 1 calc R . .
H36F H 0.217 -0.2873 0.2537 0.041 Uiso 1 calc R . .
C36C C 0.14337(9) -0.4842(2) 0.18719(16) 0.0308(6) Uani 1 d . . .
H36G H 0.1543 -0.492 0.1372 0.046 Uiso 1 calc R . .
H36H H 0.1122 -0.4875 0.1798 0.046 Uiso 1 calc R . .
H36I H 0.1544 -0.549 0.2211 0.046 Uiso 1 calc R . .
C37 C 0.11620(7) -0.43271(19) 0.33254(14) 0.0199(5) Uani 1 d . . .
H37 H 0.1095 -0.5023 0.3031 0.024 Uiso 1 calc R . .
C38 C 0.10004(7) -0.42198(18) 0.40290(14) 0.0195(5) Uani 1 d . . .
C39 C 0.07216(8) -0.52125(19) 0.43003(15) 0.0236(5) Uani 1 d . . .
C39A C 0.05763(8) -0.4941(2) 0.50874(15) 0.0269(5) Uani 1 d . . .
H39A H 0.0826 -0.4816 0.5466 0.04 Uiso 1 calc R . .
H39B H 0.041 -0.5608 0.525 0.04 Uiso 1 calc R . .
H39C H 0.04 -0.4225 0.505 0.04 Uiso 1 calc R . .
C39B C 0.03286(8) -0.5402(2) 0.37133(16) 0.0290(6) Uani 1 d . . .
H39D H 0.0153 -0.6037 0.3893 0.043 Uiso 1 calc R . .
H39E H 0.0419 -0.5622 0.3215 0.043 Uiso 1 calc R . .
H39F H 0.0162 -0.4669 0.3657 0.043 Uiso 1 calc R . .
C39C C 0.09789(9) -0.6370(2) 0.43773(18) 0.0368(7) Uani 1 d . . .
H39G H 0.1232 -0.6259 0.475 0.055 Uiso 1 calc R . .
H39H H 0.1066 -0.6585 0.3875 0.055 Uiso 1 calc R . .
H39I H 0.0802 -0.7003 0.4555 0.055 Uiso 1 calc R . .

loop_
_atom_site_aniso_label
_atom_site_aniso_U_11
_atom_site_aniso_U_22
_atom_site_aniso_U_33
_atom_site_aniso_U_23
_atom_site_aniso_U_13
_atom_site_aniso_U_12
Zn1 0.01942(15) 0.01891(14) 0.01830(16) 0.00180(11) 0.00203(10) -0.00093(10)
C1 0.0251(13) 0.0248(12) 0.0245(14) -0.0009(11) -0.0002(10) -0.0007(10)
C2 0.0354(15) 0.0333(14) 0.0279(15) 0.0035(12) 0.0047(12) -0.0053(11)
N11 0.0172(9) 0.0194(9) 0.0215(11) -0.0008(8) 0.0032(8) 0.0006(7)
N12 0.0165(10) 0.0183(9) 0.0222(11) -0.0011(8) 0.0015(8) -0.0016(7)
C11 0.0236(13) 0.0252(12) 0.0371(16) 0.0002(12) 0.0061(11) 0.0032(10)
C12 0.0167(11) 0.0176(11) 0.0290(14) 0.0044(10) 0.0046(10) -0.0019(9)
C13 0.0185(12) 0.0250(11) 0.0289(14) 0.0047(10) -0.0020(10) 0.0007(9)
C14 0.0184(12) 0.0236(12) 0.0229(14) 0.0030(10) -0.0018(10) -0.0044(9)
C15 0.0303(14) 0.0309(13) 0.0255(15) -0.0024(11) -0.0018(11) -0.0056(11)
C16 0.0204(12) 0.0188(10) 0.0239(13) -0.0023(10) 0.0004(10) 0.0023(9)
C17 0.0172(11) 0.0181(10) 0.0239(13) -0.0051(10) 0.0013(10) 0.0013(9)
N21 0.0169(9) 0.0161(9) 0.0191(10) -0.0005(8) -0.0001(8) 0.0017(7)
C21 0.0177(11) 0.0206(11) 0.0204(12) 0.0011(10) -0.0004(9) 0.0006(9)
C22 0.0182(11) 0.0267(12) 0.0249(14) 0.0029(10) 0.0013(10) 0.0010(9)
N23 0.0157(9) 0.0234(10) 0.0317(12) 0.0009(9) 0.0007(8) 0.0011(8)
N24 0.0246(12) 0.0223(10) 0.0513(16) 0.0037(10) -0.0071(11) 0.0013(9)
C25 0.0395(19) 0.0370(17) 0.111(3) 0.0236(19) -0.033(2) -0.0054(14)
C26 0.0220(13) 0.0307(13) 0.0499(19) 0.0106(13) -0.0056(13) -0.0036(10)
C27 0.0195(12) 0.0381(14) 0.0368(16) -0.0014(13) -0.0038(11) -0.0040(11)
C28 0.0201(13) 0.0279(13) 0.0380(17) -0.0033(12) 0.0017(11) -0.0017(10)
C29 0.0264(15) 0.0272(14) 0.104(3) -0.0131(17) -0.0084(17) 0.0021(12)
O31 0.0258(9) 0.0190(8) 0.0251(10) -0.0018(7) 0.0093(7) -0.0039(6)
C31 0.0157(11) 0.0184(10) 0.0227(13) 0.0019(10) 0.0033(9) 0.0022(8)
C32 0.0170(11) 0.0145(10) 0.0194(12) 0.0003(9) 0.0019(9) 0.0023(8)
C33 0.0186(11) 0.0190(10) 0.0159(12) 0.0029(9) 0.0012(9) 0.0014(9)
C34 0.0173(11) 0.0209(11) 0.0186(12) 0.0018(10) 0.0054(9) 0.0037(9)
C35 0.0187(11) 0.0203(11) 0.0165(12) -0.0007(9) 0.0022(9) 0.0025(9)
C36 0.0266(13) 0.0216(11) 0.0199(13) -0.0007(10) 0.0062(10) 0.0015(9)
C36A 0.0346(15) 0.0367(14) 0.0219(14) 0.0023(12) 0.0043(11) 0.0052(11)
C36B 0.0275(13) 0.0276(12) 0.0276(15) -0.0019(11) 0.0096(11) 0.0022(10)
C36C 0.0374(15) 0.0305(14) 0.0252(14) -0.0075(11) 0.0069(12) -0.0028(11)
C37 0.0188(12) 0.0170(11) 0.0232(13) -0.0014(10) -0.0008(10) 0.0010(9)
C38 0.0187(11) 0.0166(10) 0.0229(13) 0.0029(10) 0.0007(10) 0.0014(8)
C39 0.0235(12) 0.0199(11) 0.0279(14) 0.0011(10) 0.0056(10) -0.0029(9)
C39A 0.0269(13) 0.0270(12) 0.0279(14) 0.0064(11) 0.0074(11) -0.0050(10)
C39B 0.0248(13) 0.0289(12) 0.0340(16) -0.0038(12) 0.0066(12) -0.0066(10)
C39C 0.0377(16) 0.0204(12) 0.054(2) 0.0094(13) 0.0139(14) 0.0013(11)

loop_
_atom_type_symbol
_atom_type_description
_atom_type_scat_dispersion_real
_atom_type_scat_dispersion_imag
_atom_type_scat_source
C C 0.0033 0.0016 'International Tables Vol C Tables 4.2.6.8 and 6.1.1.4'
H H 0 0 'International Tables Vol C Tables 4.2.6.8 and 6.1.1.4'
N N 0.0061 0.0033 'International Tables Vol C Tables 4.2.6.8 and 6.1.1.4'
O O 0.0106 0.006 'International Tables Vol C Tables 4.2.6.8 and 6.1.1.4'
Zn Zn 0.2839 1.4301 'International Tables Vol C Tables 4.2.6.8 and 6.1.1.4'

loop_
_geom_angle_atom_site_label_1
_geom_angle_atom_site_label_2
_geom_angle_atom_site_label_3
_geom_angle
_geom_angle_site_symmetry_1
_geom_angle_site_symmetry_3
_geom_angle_publ_flag
O31 Zn1 C1 128.33(9) . . ?
O31 Zn1 N11 100.93(7) . . ?
C1 Zn1 N11 119.05(9) . . ?
O31 Zn1 N21 95.01(6) . . ?
C1 Zn1 N21 117.09(8) . . ?
N11 Zn1 N21 86.86(7) . . ?
C2 C1 Zn1 115.81(17) . . ?
C2 C1 H1A 108.3 . . ?
Zn1 C1 H1A 108.3 . . ?
C2 C1 H1B 108.3 . . ?
Zn1 C1 H1B 108.3 . . ?
H1A C1 H1B 107.4 . . ?
C1 C2 H2A 109.5 . . ?
C1 C2 H2B 109.5 . . ?
H2A C2 H2B 109.5 . . ?
C1 C2 H2C 109.5 . . ?
H2A C2 H2C 109.5 . . ?
H2B C2 H2C 109.5 . . ?
C12 N11 N12 105.70(19) . . ?
C12 N11 Zn1 136.69(16) . . ?
N12 N11 Zn1 115.19(13) . . ?
C14 N12 N11 111.28(18) . . ?
C14 N12 C16 129.8(2) . . ?
N11 N12 C16 118.06(19) . . ?
C12 C11 H11A 109.5 . . ?
C12 C11 H11B 109.5 . . ?
H11A C11 H11B 109.5 . . ?
C12 C11 H11C 109.5 . . ?
H11A C11 H11C 109.5 . . ?
H11B C11 H11C 109.5 . . ?
C12 C11 H11D 109.5 . . ?
H11A C11 H11D 141.1 . . ?
H11B C11 H11D 56.3 . . ?
H11C C11 H11D 56.3 . . ?
C12 C11 H11E 109.5 . . ?
H11A C11 H11E 56.3 . . ?
H11B C11 H11E 141.1 . . ?
H11C C11 H11E 56.3 . . ?
H11D C11 H11E 109.5 . . ?
C12 C11 H11F 109.5 . . ?
H11A C11 H11F 56.3 . . ?
H11B C11 H11F 56.3 . . ?
H11C C11 H11F 141.1 . . ?
H11D C11 H11F 109.5 . . ?
H11E C11 H11F 109.5 . . ?
N11 C12 C13 110.0(2) . . ?
N11 C12 C11 120.7(2) . . ?
C13 C12 C11 129.3(2) . . ?
C14 C13 C12 106.7(2) . . ?
C14 C13 H13 126.7 . . ?
C12 C13 H13 126.7 . . ?
N12 C14 C13 106.3(2) . . ?
N12 C14 C15 122.3(2) . . ?
C13 C14 C15 131.4(2) . . ?
C14 C15 H15A 109.5 . . ?
C14 C15 H15B 109.5 . . ?
H15A C15 H15B 109.5 . . ?
C14 C15 H15C 109.5 . . ?
H15A C15 H15C 109.5 . . ?
H15B C15 H15C 109.5 . . ?
C14 C15 H15D 109.5 . . ?
H15A C15 H15D 141.1 . . ?
H15B C15 H15D 56.3 . . ?
H15C C15 H15D 56.3 . . ?
C14 C15 H15E 109.5 . . ?
H15A C15 H15E 56.3 . . ?
H15B C15 H15E 141.1 . . ?
H15C C15 H15E 56.3 . . ?
H15D C15 H15E 109.5 . . ?
C14 C15 H15F 109.5 . . ?
H15A C15 H15F 56.3 . . ?
H15B C15 H15F 56.3 . . ?
H15C C15 H15F 141.1 . . ?
H15D C15 H15F 109.5 . . ?
H15E C15 H15F 109.5 . . ?
N12 C16 C17 112.50(18) . . ?
N12 C16 H16A 109.1 . . ?
C17 C16 H16A 109.1 . . ?
N12 C16 H16B 109.1 . . ?
C17 C16 H16B 109.1 . . ?
H16A C16 H16B 107.8 . . ?
N21 C17 C16 113.48(19) . . ?
N21 C17 H17A 108.9 . . ?
C16 C17 H17A 108.9 . . ?
N21 C17 H17B 108.9 . . ?
C16 C17 H17B 108.9 . . ?
H17A C17 H17B 107.7 . . ?
C21 N21 C17 111.86(17) . . ?
C21 N21 C33 112.52(16) . . ?
C17 N21 C33 109.93(18) . . ?
C21 N21 Zn1 106.59(14) . . ?
C17 N21 Zn1 112.25(13) . . ?
C33 N21 Zn1 103.37(12) . . ?
N21 C21 C22 116.2(2) . . ?
N21 C21 H21A 108.2 . . ?
C22 C21 H21A 108.2 . . ?
N21 C21 H21B 108.2 . . ?
C22 C21 H21B 108.2 . . ?
H21A C21 H21B 107.4 . . ?
N23 C22 C21 109.0(2) . . ?
N23 C22 H22A 109.9 . . ?
C21 C22 H22A 109.9 . . ?
N23 C22 H22B 109.9 . . ?
C21 C22 H22B 109.9 . . ?
H22A C22 H22B 108.3 . . ?
C28 N23 N24 112.1(2) . . ?
C28 N23 C22 128.67(19) . . ?
N24 N23 C22 118.58(19) . . ?
C26 N24 N23 104.1(2) . . ?
C26 C25 H25A 109.5 . . ?
C26 C25 H25B 109.5 . . ?
H25A C25 H25B 109.5 . . ?
C26 C25 H25C 109.5 . . ?
H25A C25 H25C 109.5 . . ?
H25B C25 H25C 109.5 . . ?
C26 C25 H25D 109.5 . . ?
H25A C25 H25D 141.1 . . ?
H25B C25 H25D 56.3 . . ?
H25C C25 H25D 56.3 . . ?
C26 C25 H25E 109.5 . . ?
H25A C25 H25E 56.3 . . ?
H25B C25 H25E 141.1 . . ?
H25C C25 H25E 56.3 . . ?
H25D C25 H25E 109.5 . . ?
C26 C25 H25F 109.5 . . ?
H25A C25 H25F 56.3 . . ?
H25B C25 H25F 56.3 . . ?
H25C C25 H25F 141.1 . . ?
H25D C25 H25F 109.5 . . ?
H25E C25 H25F 109.5 . . ?
N24 C26 C27 111.0(2) . . ?
N24 C26 C25 120.2(2) . . ?
C27 C26 C25 128.7(3) . . ?
C28 C27 C26 106.0(2) . . ?
C28 C27 H27 127 . . ?
C26 C27 H27 127 . . ?
N23 C28 C27 106.7(2) . . ?
N23 C28 C29 121.9(2) . . ?
C27 C28 C29 131.4(3) . . ?
C28 C29 H29A 109.5 . . ?
C28 C29 H29B 109.5 . . ?
H29A C29 H29B 109.5 . . ?
C28 C29 H29C 109.5 . . ?
H29A C29 H29C 109.5 . . ?
H29B C29 H29C 109.5 . . ?
C28 C29 H29D 109.5 . . ?
H29A C29 H29D 141.1 . . ?
H29B C29 H29D 56.3 . . ?
H29C C29 H29D 56.3 . . ?
C28 C29 H29E 109.5 . . ?
H29A C29 H29E 56.3 . . ?
H29B C29 H29E 141.1 . . ?
H29C C29 H29E 56.3 . . ?
H29D C29 H29E 109.5 . . ?
C28 C29 H29F 109.5 . . ?
H29A C29 H29F 56.3 . . ?
H29B C29 H29F 56.3 . . ?
H29C C29 H29F 141.1 . . ?
H29D C29 H29F 109.5 . . ?
H29E C29 H29F 109.5 . . ?
C31 O31 Zn1 127.92(14) . . ?
O31 C31 C32 122.0(2) . . ?
O31 C31 C35 119.6(2) . . ?
C32 C31 C35 118.48(19) . . ?
C31 C32 C34 120.7(2) . . ?
C31 C32 C33 121.96(19) . . ?
C34 C32 C33 117.2(2) . . ?
N21 C33 C32 115.46(18) . . ?
N21 C33 H33A 108.4 . . ?
C32 C33 H33A 108.4 . . ?
N21 C33 H33B 108.4 . . ?
C32 C33 H33B 108.4 . . ?
H33A C33 H33B 107.5 . . ?
C38 C34 C32 121.7(2) . . ?
C38 C34 H34 119.2 . . ?
C32 C34 H34 119.2 . . ?
C37 C35 C31 118.1(2) . . ?
C37 C35 C36 121.2(2) . . ?
C31 C35 C36 120.76(19) . . ?
C35 C36 C36C 111.94(19) . . ?
C35 C36 C36A 109.32(19) . . ?
C36C C36 C36A 107.5(2) . . ?
C35 C36 C36B 110.5(2) . . ?
C36C C36 C36B 107.33(19) . . ?
C36A C36 C36B 110.2(2) . . ?
C36 C36A H36A 109.5 . . ?
C36 C36A H36B 109.5 . . ?
H36A C36A H36B 109.5 . . ?
C36 C36A H36C 109.5 . . ?
H36A C36A H36C 109.5 . . ?
H36B C36A H36C 109.5 . . ?
C36 C36B H36D 109.5 . . ?
C36 C36B H36E 109.5 . . ?
H36D C36B H36E 109.5 . . ?
C36 C36B H36F 109.5 . . ?
H36D C36B H36F 109.5 . . ?
H36E C36B H36F 109.5 . . ?
C36 C36C H36G 109.5 . . ?
C36 C36C H36H 109.5 . . ?
H36G C36C H36H 109.5 . . ?
C36 C36C H36I 109.5 . . ?
H36G C36C H36I 109.5 . . ?
H36H C36C H36I 109.5 . . ?
C38 C37 C35 124.2(2) . . ?
C38 C37 H37 117.9 . . ?
C35 C37 H37 117.9 . . ?
C34 C38 C37 116.9(2) . . ?
C34 C38 C39 123.6(2) . . ?
C37 C38 C39 119.5(2) . . ?
C39B C39 C39A 109.0(2) . . ?
C39B C39 C38 110.2(2) . . ?
C39A C39 C38 111.98(19) . . ?
C39B C39 C39C 108.6(2) . . ?
C39A C39 C39C 107.6(2) . . ?
C38 C39 C39C 109.34(19) . . ?
C39 C39A H39A 109.5 . . ?
C39 C39A H39B 109.5 . . ?
H39A C39A H39B 109.5 . . ?
C39 C39A H39C 109.5 . . ?
H39A C39A H39C 109.5 . . ?
H39B C39A H39C 109.5 . . ?
C39 C39B H39D 109.5 . . ?
C39 C39B H39E 109.5 . . ?
H39D C39B H39E 109.5 . . ?
C39 C39B H39F 109.5 . . ?
H39D C39B H39F 109.5 . . ?
H39E C39B H39F 109.5 . . ?
C39 C39C H39G 109.5 . . ?
C39 C39C H39H 109.5 . . ?
H39G C39C H39H 109.5 . . ?
C39 C39C H39I 109.5 . . ?
H39G C39C H39I 109.5 . . ?
H39H C39C H39I 109.5 . . ?

loop_
_geom_bond_atom_site_label_1
_geom_bond_atom_site_label_2
_geom_bond_distance
_geom_bond_site_symmetry_2
_geom_bond_publ_flag
Zn1 O31 1.9094(15) . ?
Zn1 C1 1.978(2) . ?
Zn1 N11 2.100(2) . ?
Zn1 N21 2.2059(19) . ?
C1 C2 1.520(4) . ?
C1 H1A 0.99 . ?
C1 H1B 0.99 . ?
C2 H2A 0.98 . ?
C2 H2B 0.98 . ?
C2 H2C 0.98 . ?
N11 C12 1.336(3) . ?
N11 N12 1.366(3) . ?
N12 C14 1.353(3) . ?
N12 C16 1.454(3) . ?
C11 C12 1.495(3) . ?
C11 H11A 0.98 . ?
C11 H11B 0.98 . ?
C11 H11C 0.98 . ?
C11 H11D 0.98 . ?
C11 H11E 0.98 . ?
C11 H11F 0.98 . ?
C12 C13 1.393(4) . ?
C13 C14 1.373(3) . ?
C13 H13 0.95 . ?
C14 C15 1.492(3) . ?
C15 H15A 0.98 . ?
C15 H15B 0.98 . ?
C15 H15C 0.98 . ?
C15 H15D 0.98 . ?
C15 H15E 0.98 . ?
C15 H15F 0.98 . ?
C16 C17 1.526(3) . ?
C16 H16A 0.99 . ?
C16 H16B 0.99 . ?
C17 N21 1.490(3) . ?
C17 H17A 0.99 . ?
C17 H17B 0.99 . ?
N21 C21 1.477(3) . ?
N21 C33 1.499(3) . ?
C21 C22 1.539(3) . ?
C21 H21A 0.99 . ?
C21 H21B 0.99 . ?
C22 N23 1.448(3) . ?
C22 H22A 0.99 . ?
C22 H22B 0.99 . ?
N23 C28 1.349(3) . ?
N23 N24 1.368(3) . ?
N24 C26 1.336(3) . ?
C25 C26 1.501(4) . ?
C25 H25A 0.98 . ?
C25 H25B 0.98 . ?
C25 H25C 0.98 . ?
C25 H25D 0.98 . ?
C25 H25E 0.98 . ?
C25 H25F 0.98 . ?
C26 C27 1.398(3) . ?
C27 C28 1.359(4) . ?
C27 H27 0.95 . ?
C28 C29 1.499(4) . ?
C29 H29A 0.98 . ?
C29 H29B 0.98 . ?
C29 H29C 0.98 . ?
C29 H29D 0.98 . ?
C29 H29E 0.98 . ?
C29 H29F 0.98 . ?
O31 C31 1.329(3) . ?
C31 C32 1.401(3) . ?
C31 C35 1.431(3) . ?
C32 C34 1.403(3) . ?
C32 C33 1.506(3) . ?
C33 H33A 0.99 . ?
C33 H33B 0.99 . ?
C34 C38 1.387(3) . ?
C34 H34 0.95 . ?
C35 C37 1.390(3) . ?
C35 C36 1.532(3) . ?
C36 C36C 1.533(3) . ?
C36 C36A 1.535(3) . ?
C36 C36B 1.538(3) . ?
C36A H36A 0.98 . ?
C36A H36B 0.98 . ?
C36A H36C 0.98 . ?
C36B H36D 0.98 . ?
C36B H36E 0.98 . ?
C36B H36F 0.98 . ?
C36C H36G 0.98 . ?
C36C H36H 0.98 . ?
C36C H36I 0.98 . ?
C37 C38 1.390(3) . ?
C37 H37 0.95 . ?
C38 C39 1.535(3) . ?
C39 C39B 1.531(4) . ?
C39 C39A 1.531(4) . ?
C39 C39C 1.537(3) . ?
C39A H39A 0.98 . ?
C39A H39B 0.98 . ?
C39A H39C 0.98 . ?
C39B H39D 0.98 . ?
C39B H39E 0.98 . ?
C39B H39F 0.98 . ?
C39C H39G 0.98 . ?
C39C H39H 0.98 . ?
C39C H39I 0.98 . ?

loop_
_geom_torsion_atom_site_label_1
_geom_torsion_atom_site_label_2
_geom_torsion_atom_site_label_3
_geom_torsion_atom_site_label_4
_geom_torsion
_geom_torsion_site_symmetry_1
_geom_torsion_site_symmetry_2
_geom_torsion_site_symmetry_3
_geom_torsion_site_symmetry_4
_geom_torsion_publ_flag
O31 Zn1 C1 C2 -5.4(2) . . . . ?
N11 Zn1 C1 C2 130.34(17) . . . . ?
N21 Zn1 C1 C2 -127.33(18) . . . . ?
O31 Zn1 N11 C12 19.6(2) . . . . ?
C1 Zn1 N11 C12 -126.5(2) . . . . ?
N21 Zn1 N11 C12 114.1(2) . . . . ?
O31 Zn1 N11 N12 -139.61(14) . . . . ?
C1 Zn1 N11 N12 74.31(17) . . . . ?
N21 Zn1 N11 N12 -45.11(14) . . . . ?
C12 N11 N12 C14 0.2(2) . . . . ?
Zn1 N11 N12 C14 165.52(14) . . . . ?
C12 N11 N12 C16 -170.08(18) . . . . ?
Zn1 N11 N12 C16 -4.7(2) . . . . ?
N12 N11 C12 C13 -1.1(2) . . . . ?
Zn1 N11 C12 C13 -161.64(17) . . . . ?
N12 N11 C12 C11 177.31(19) . . . . ?
Zn1 N11 C12 C11 16.8(3) . . . . ?
N11 C12 C13 C14 1.7(3) . . . . ?
C11 C12 C13 C14 -176.6(2) . . . . ?
N11 N12 C14 C13 0.9(2) . . . . ?
C16 N12 C14 C13 169.6(2) . . . . ?
N11 N12 C14 C15 -179.2(2) . . . . ?
C16 N12 C14 C15 -10.4(4) . . . . ?
C12 C13 C14 N12 -1.5(3) . . . . ?
C12 C13 C14 C15 178.6(2) . . . . ?
C14 N12 C16 C17 -95.2(3) . . . . ?
N11 N12 C16 C17 73.0(3) . . . . ?
N12 C16 C17 N21 -61.7(3) . . . . ?
C16 C17 N21 C21 -127.2(2) . . . . ?
C16 C17 N21 C33 107.0(2) . . . . ?
C16 C17 N21 Zn1 -7.4(2) . . . . ?
O31 Zn1 N21 C21 -86.46(13) . . . . ?
C1 Zn1 N21 C21 51.62(15) . . . . ?
N11 Zn1 N21 C21 172.83(13) . . . . ?
O31 Zn1 N21 C17 150.74(14) . . . . ?
C1 Zn1 N21 C17 -71.18(17) . . . . ?
N11 Zn1 N21 C17 50.03(14) . . . . ?
O31 Zn1 N21 C33 32.33(14) . . . . ?
C1 Zn1 N21 C33 170.41(14) . . . . ?
N11 Zn1 N21 C33 -68.38(13) . . . . ?
C17 N21 C21 C22 -63.0(2) . . . . ?
C33 N21 C21 C22 61.4(2) . . . . ?
Zn1 N21 C21 C22 174.00(15) . . . . ?
N21 C21 C22 N23 175.11(17) . . . . ?
C21 C22 N23 C28 93.4(3) . . . . ?
C21 C22 N23 N24 -76.4(3) . . . . ?
C28 N23 N24 C26 0.4(3) . . . . ?
C22 N23 N24 C26 171.8(2) . . . . ?
N23 N24 C26 C27 0.6(3) . . . . ?
N23 N24 C26 C25 -178.6(3) . . . . ?
N24 C26 C27 C28 -1.3(3) . . . . ?
C25 C26 C27 C28 177.8(3) . . . . ?
N24 N23 C28 C27 -1.2(3) . . . . ?
C22 N23 C28 C27 -171.5(2) . . . . ?
N24 N23 C28 C29 -179.4(3) . . . . ?
C22 N23 C28 C29 10.3(4) . . . . ?
C26 C27 C28 N23 1.4(3) . . . . ?
C26 C27 C28 C29 179.4(3) . . . . ?
C1 Zn1 O31 C31 -121.6(2) . . . . ?
N11 Zn1 O31 C31 96.82(19) . . . . ?
N21 Zn1 O31 C31 9.1(2) . . . . ?
Zn1 O31 C31 C32 -26.0(3) . . . . ?
Zn1 O31 C31 C35 154.87(16) . . . . ?
O31 C31 C32 C34 -179.2(2) . . . . ?
C35 C31 C32 C34 0.0(3) . . . . ?
O31 C31 C32 C33 -3.8(3) . . . . ?
C35 C31 C32 C33 175.4(2) . . . . ?
C21 N21 C33 C32 50.2(2) . . . . ?
C17 N21 C33 C32 175.58(18) . . . . ?
Zn1 N21 C33 C32 -64.41(19) . . . . ?
C31 C32 C33 N21 57.9(3) . . . . ?
C34 C32 C33 N21 -126.5(2) . . . . ?
C31 C32 C34 C38 0.3(3) . . . . ?
C33 C32 C34 C38 -175.3(2) . . . . ?
O31 C31 C35 C37 178.9(2) . . . . ?
C32 C31 C35 C37 -0.2(3) . . . . ?
O31 C31 C35 C36 -1.6(3) . . . . ?
C32 C31 C35 C36 179.2(2) . . . . ?
C37 C35 C36 C36C -1.3(3) . . . . ?
C31 C35 C36 C36C 179.3(2) . . . . ?
C37 C35 C36 C36A 117.7(2) . . . . ?
C31 C35 C36 C36A -61.7(3) . . . . ?
C37 C35 C36 C36B -120.8(2) . . . . ?
C31 C35 C36 C36B 59.8(3) . . . . ?
C31 C35 C37 C38 0.2(3) . . . . ?
C36 C35 C37 C38 -179.2(2) . . . . ?
C32 C34 C38 C37 -0.4(3) . . . . ?
C32 C34 C38 C39 -180.0(2) . . . . ?
C35 C37 C38 C34 0.1(3) . . . . ?
C35 C37 C38 C39 179.7(2) . . . . ?
C34 C38 C39 C39B 120.7(2) . . . . ?
C37 C38 C39 C39B -58.9(3) . . . . ?
C34 C38 C39 C39A -0.8(3) . . . . ?
C37 C38 C39 C39A 179.6(2) . . . . ?
C34 C38 C39 C39C -119.9(3) . . . . ?
C37 C38 C39 C39C 60.4(3) . . . . ?
